data_5000194
loop_
_publ_author_name
'Eriks, K.'
'Hayden, T. D.'
'Yang, S. Hsi'
'Chan, I. Y.'

_publ_section_title
;
 Crystal and molecular structure of biacetyl (2,3-butanedione), (H~3~CCO)~2~,
 at -12 and -100 \%C
;
_journal_issue 12
_journal_name_full 'Journal of the American Chemical Society'
_journal_page_first 3940
_journal_page_last 3942
_journal_paper_doi 10.1021/ja00350a032
_journal_volume 105
_journal_year 1983
_chemical_formula_sum 'C4 H6 O2'
_space_group_IT_number 14
_symmetry_cell_setting monoclinic
_symmetry_space_group_name_Hall '-P 2yn'
_symmetry_space_group_name_H-M 'P 1 21/n 1'
_cell_angle_alpha 90
_cell_angle_beta 116.1(3)
_cell_angle_gamma 90
_cell_formula_units_Z 2
_cell_length_a 7.514(29)
_cell_length_b 5.249(22)
_cell_length_c 6.552(21)
_cod_original_sg_symbol_H-M 'P 21/n'
_cod_database_code 5000194

loop_
_symmetry_equiv_pos_site_id
_symmetry_equiv_pos_as_xyz
1 x,y,z
2 1/2-x,1/2+y,1/2-z
3 -x,-y,-z
4 -1/2+x,-1/2-y,-1/2+z

loop_
_atom_site_label
_atom_site_type_symbol
_atom_site_fract_x
_atom_site_fract_y
_atom_site_fract_z
O1 O 0.09210 0.18040 0.24380
C1 C -0.00230 0.01200 0.11600
C2 C -0.12540 -0.17430 0.16510
H1 H -0.09200 -0.33800 0.13700
H2 H -0.10200 -0.15400 0.32100
H3 H -0.25400 -0.14300 0.06700
C1B C 0.00230 -0.01200 -0.11600
O1B O -0.09210 -0.18040 -0.24380
C2B C 0.12540 0.17430 -0.16510
H1B H 0.09200 0.33800 -0.13700
H2B H 0.10200 0.15400 -0.32100
H3B H 0.25400 0.14300 -0.06700

loop_
_atom_type_symbol
_atom_type_radius_bond
C 0.68
H 0.23
O 0.68
